data_9001273
loop_
_publ_author_name
'Pluth, J. J.'
'Smith, J. V.'

_publ_section_title
;
 Crystal structure of boggsite, a new high-silica zeolite with the first
 three-dimensional channel system bounded by both 12- and 10-rings
;
_journal_name_full 'American Mineralogist'
_journal_page_first 501
_journal_page_last 507
_journal_volume 75
_journal_year 1990
_chemical_formula_sum 'Al0.76 H10 O12.247 Si3.24'
_chemical_name_mineral Boggsite
_space_group_IT_number 74
_symmetry_space_group_name_Hall '-I 2b 2'
_symmetry_space_group_name_H-M 'I m m a'
_cell_angle_alpha 90
_cell_angle_beta 90
_cell_angle_gamma 90
_cell_formula_units_Z 24
_cell_length_a 20.236
_cell_length_b 23.798
_cell_length_c 12.798
_cell_volume 6163.214
_database_code_amcsd 0001303
_exptl_crystal_density_diffrn 2.053
_cod_original_formula_sum '(Si3.24 Al.76) O12.247 H10'
_cod_database_code 9001273

loop_
_space_group_symop_operation_xyz
x,y,z
1/2+x,1/2+y,1/2+z
x,1/2-y,z
1/2+x,-y,1/2+z
-x,1/2+y,-z
1/2-x,+y,1/2-z
-x,y,z
1/2-x,1/2+y,1/2+z
x,-y,-z
1/2+x,1/2-y,1/2-z
x,1/2+y,-z
1/2+x,+y,1/2-z
-x,1/2-y,z
1/2-x,-y,1/2+z
-x,-y,-z
1/2-x,1/2-y,1/2-z

loop_
_atom_site_aniso_label
_atom_site_aniso_U_11
_atom_site_aniso_U_22
_atom_site_aniso_U_33
_atom_site_aniso_U_12
_atom_site_aniso_U_13
_atom_site_aniso_U_23
Si1 0.01890 0.01400 0.01960 -0.00070 0.00070 -0.00240
Al1 0.01890 0.01400 0.01960 -0.00070 0.00070 -0.00240
Si2 0.02140 0.02260 0.01450 0.00010 -0.00280 -0.00020
Al2 0.02140 0.02260 0.01450 0.00010 -0.00280 -0.00020
Si3 0.01640 0.01230 0.02040 0.00030 0.00060 0.00210
Al3 0.01640 0.01230 0.02040 0.00030 0.00060 0.00210
Si4 0.01540 0.02260 0.01550 0.00010 0.00070 0.00120
Al4 0.01540 0.02260 0.01550 0.00010 0.00070 0.00120
Si5 0.01690 0.01710 0.01760 -0.00120 0.00070 -0.00600
Al5 0.01690 0.01710 0.01760 -0.00120 0.00070 -0.00600
Si6 0.01750 0.01660 0.01760 -0.00170 -0.00020 0.00370
Al6 0.01750 0.01660 0.01760 -0.00170 -0.00020 0.00370
O1 0.04600 0.01300 0.03200 0.00000 0.00200 0.00000
O2 0.02800 0.03400 0.04100 -0.00400 0.00900 -0.00900
O3 0.05300 0.02500 0.02600 0.00600 0.00000 -0.00800
O4 0.05100 0.03700 0.02000 0.00700 -0.00800 -0.01100
O5 0.02400 0.05900 0.02600 -0.00100 -0.00800 -0.00400
O6 0.03700 0.01700 0.03100 0.00000 -0.01400 0.00000
O7 0.01200 0.03300 0.04900 0.00000 0.00000 -0.01300
O8 0.01800 0.07000 0.03300 0.00000 0.00000 -0.00400
O9 0.10400 0.02800 0.03000 -0.01300 0.01600 0.00800
O10 0.06900 0.01500 0.03400 0.00600 -0.00600 0.00800
O11 0.06700 0.03700 0.02700 -0.00700 0.01600 0.00800
O12 0.01400 0.10300 0.09600 -0.00200 0.00400 0.04400
O13 0.07900 0.02500 0.03500 -0.01100 -0.01400 -0.00400
O14 0.03900 0.03300 0.05000 0.00000 -0.02200 0.00000
O15 0.02700 0.06900 0.03100 0.00000 -0.01000 0.00000

loop_
_atom_site_label
_atom_site_fract_x
_atom_site_fract_y
_atom_site_fract_z
_atom_site_occupancy
_atom_site_type_symbol
_atom_site_attached_hydrogens
Si1 0.18881 0.18550 0.67190 0.81000 Si 0
Al1 0.18881 0.18550 0.67190 0.19000 Al 0
Si2 0.19006 0.02407 0.32970 0.81000 Si 0
Al2 0.19006 0.02407 0.32970 0.19000 Al 0
Si3 0.07689 0.18517 0.83570 0.81000 Si 0
Al3 0.07689 0.18517 0.83570 0.19000 Al 0
Si4 0.07768 0.02210 0.16430 0.81000 Si 0
Al4 0.07768 0.02210 0.16430 0.19000 Al 0
Si5 0.22108 0.08300 0.53780 0.81000 Si 0
Al5 0.22108 0.08300 0.53780 0.19000 Al 0
Si6 0.12270 0.08371 0.96560 0.81000 Si 0
Al6 0.12270 0.08371 0.96560 0.19000 Al 0
O1 0.18820 0.25000 0.62910 1.00000 O 0
O2 0.11940 0.17070 0.73220 1.00000 O 0
O3 0.19500 0.14560 0.56790 1.00000 O 0
O4 0.19000 0.07020 0.42360 1.00000 O 0
O5 0.11940 0.03190 0.27220 1.00000 O 0
O6 0.08930 0.25000 0.87310 1.00000 O 0
O7 0.00000 0.17380 0.80430 1.00000 O 0
O8 0.00000 0.02630 0.19680 1.00000 O 0
O9 0.19440 0.03790 0.62040 1.00000 O 0
O10 0.09780 0.14640 0.93270 1.00000 O 0
O11 0.09590 0.07250 0.08130 1.00000 O 0
O12 0.20070 0.08000 0.96820 1.00000 O 0
O13 0.09490 0.03950 0.88470 1.00000 O 0
O14 0.25000 0.17550 0.75000 1.00000 O 0
O15 0.25000 -0.03750 0.75000 1.00000 O 0
Wat1 0.00000 0.17350 0.13600 1.85000 O 2
Wat2 0.19360 0.17010 0.20300 1.35000 O 2
Wat3 0.19300 0.25000 0.05700 0.92000 O 2
Wat4 0.10740 0.17540 0.37200 1.16000 O 2
Wat5 0.00000 0.17500 0.57000 3.20000 O 2
Wat6 0.00000 0.02840 0.42900 0.91000 O 2
Wat7 0.05620 0.11470 0.41000 0.63000 O 2
Wat8 0.04310 0.08120 0.62600 0.77000 O 2
Wat9 0.14900 0.25000 0.23700 0.50000 O 2
Wat10 0.10600 0.25000 0.08600 0.61000 O 2
Wat11 0.20600 0.25000 0.40100 1.32000 O 2

loop_
_cod_changelog_entry_id
_cod_changelog_entry_author
_cod_changelog_entry_date
_cod_changelog_entry_text
1
;cod-tools version 3.8.0
Id: cif_guess_AMCSD_atom_types 9581 2023-05-17 12:35:41Z saulius
;
2023-05-21T08:51:41+03:00
;Derived atom types and hydrogen counts
from atom names that follow the AMCSD naming convention
(Wat == water, O-H == hydroxyl).
;

loop_
_cod_related_entry_id
_cod_related_entry_database
_cod_related_entry_code
1 AMCSD 0001303
